data_2020227
loop_
_publ_author_name
'Cai, G.L.'
'Liu, S.-X.'
'Huang, J.-L.'

_publ_section_title
;
 High-temperature synthesis and structure redetermination of Te4I4
;
_journal_name_full 'Acta Crystallographica C (39,1983-)'
_journal_page_first 2642
_journal_page_last 2644
_journal_volume 47
_journal_year 1991
_chemical_formula_sum 'I4 Te4'
_chemical_name_systematic 'Te4 I4'
_space_group_IT_number 2
_symmetry_space_group_name_Hall '-P 1'
_symmetry_space_group_name_H-M 'P -1'
_cell_angle_alpha 103.05
_cell_angle_beta 104.37
_cell_angle_gamma 90.08
_cell_formula_units_Z 2
_cell_length_a 8.201
_cell_length_b 9.952
_cell_length_c 7.995
_cell_volume 614.641
_citation_journal_id_ASTM ACSCEE
_cod_data_source_file Cai_ACSCEE_1991_1653.cif
_cod_data_source_block I4Te4
_cod_original_cell_volume 614.6406
_cod_database_code 2020227

loop_
_symmetry_equiv_pos_as_xyz
x,y,z
-x,-y,-z

loop_
_atom_site_label
_atom_site_type_symbol
_atom_site_fract_x
_atom_site_fract_y
_atom_site_fract_z
_atom_site_occupancy
_atom_site_U_iso_or_equiv
Te4 Te+1 0.1848 0.1898 -0.269 1 0.0
I4 I-1 0.1826 0.4613 -0.2871 1 0.0
Te2 Te+1 0.3147 0.2884 0.2727 1 0.0
I1 I-1 -0.3095 0.0676 -0.2997 1 0.0
I2 I-1 -0.1566 0.1715 0.3023 1 0.0
I3 I-1 0.319 0.5664 0.2882 1 0.0
Te3 Te+1 0.4776 0.1999 0.0008 1 0.0
Te1 Te+1 0.0046 0.1931 0.0043 1 0.0
